data_4333751
loop_
_publ_author_name
'Dimitris I. Alexandropoulos'
'Tu N. Nguyen'
'Lu\'is Cunha-Silva'
'Theodoros F. Zafiropoulos'
'Albert Escuer'
'George Christou'
'Theocharis C. Stamatatos'

_publ_section_title
;
 Slow Magnetization Relaxation in Unprecedented MnIII4DyIII3 and
 MnIII4DyIII5 Clusters from the Use of N-Salicylidene-o-aminophenol
;
_journal_name_full 'Inorganic Chemistry'
_journal_page_first 1179
_journal_page_last 1181
_journal_paper_doi 10.1021/ic302505p
_journal_volume 52
_journal_year 2013
_chemical_formula_moiety 'C6 H16 N, C104 H84 Dy5 Mn4 N12 O38, 10(C2 H3 N)'
_chemical_formula_sum 'C130 H130 Dy5 Mn4 N23 O38'
_chemical_formula_weight 3654.83
_chemical_name_systematic
; 
 ? 
;
_space_group_IT_number 56
_symmetry_cell_setting orthorhombic
_symmetry_space_group_name_Hall '-P 2ab 2ac'
_symmetry_space_group_name_H-M 'P c c n'
_atom_sites_solution_hydrogens geom
_atom_sites_solution_primary direct
_atom_sites_solution_secondary difmap
_audit_creation_date '23 October 2012'
_audit_creation_method 'SHELXL-97, manual editing plus enCIFer'
_cell_angle_alpha 90.00
_cell_angle_beta 90.00
_cell_angle_gamma 90.00
_cell_formula_units_Z 4
_cell_length_a 21.8064(11)
_cell_length_b 23.8797(13)
_cell_length_c 26.3457(14)
_cell_measurement_reflns_used 6328
_cell_measurement_temperature 150(2)
_cell_measurement_theta_max 24.98
_cell_measurement_theta_min 2.45
_cell_volume 13719.0(13)
_computing_cell_refinement 'APEX2 '
_computing_data_collection 'APEX2 (Bruker, 2006)'
_computing_data_reduction 'SAINT+ (Bruker, 1997-2005)'
_computing_molecular_graphics 'SHELXTL '
_computing_publication_material 'SHELXTL '
_computing_structure_refinement 'SHELXTL '
_computing_structure_solution 'SHELXTL (Bruker 2001)'
_diffrn_ambient_temperature 150(2)
_diffrn_measured_fraction_theta_full 0.985
_diffrn_measured_fraction_theta_max 0.985
_diffrn_measurement_device_type 'Bruker X8 Kappa CCD APEX II'
_diffrn_measurement_method '\f and \w scans'
_diffrn_radiation_monochromator graphite
_diffrn_radiation_source 'fine-focus sealed tube'
_diffrn_radiation_type MoK\a
_diffrn_radiation_wavelength 0.71073
_diffrn_reflns_av_R_equivalents 0.0633
_diffrn_reflns_av_sigmaI/netI 0.0562
_diffrn_reflns_limit_h_max 26
_diffrn_reflns_limit_h_min -23
_diffrn_reflns_limit_k_max 28
_diffrn_reflns_limit_k_min -28
_diffrn_reflns_limit_l_max 31
_diffrn_reflns_limit_l_min -29
_diffrn_reflns_number 77207
_diffrn_reflns_theta_full 25.14
_diffrn_reflns_theta_max 25.14
_diffrn_reflns_theta_min 3.65
_exptl_absorpt_coefficient_mu 3.130
_exptl_absorpt_correction_T_max 0.8344
_exptl_absorpt_correction_T_min 0.6027
_exptl_absorpt_correction_type multi-scan
_exptl_absorpt_process_details
;
 SADABS (Sheldrick, 1997)
;
_exptl_crystal_colour brown
_exptl_crystal_density_diffrn 1.770
_exptl_crystal_description prism
_exptl_crystal_F_000 7220
_exptl_crystal_size_max 0.18
_exptl_crystal_size_mid 0.08
_exptl_crystal_size_min 0.06
_platon_squeeze_details
;
;
_refine_diff_density_max 0.934
_refine_diff_density_min -0.537
_refine_diff_density_rms 0.117
_refine_ls_extinction_method none
_refine_ls_goodness_of_fit_ref 0.943
_refine_ls_hydrogen_treatment constr
_refine_ls_matrix_type full
_refine_ls_number_parameters 735
_refine_ls_number_reflns 12102
_refine_ls_number_restraints 0
_refine_ls_restrained_S_all 0.943
_refine_ls_R_factor_all 0.0611
_refine_ls_R_factor_gt 0.0364
_refine_ls_shift/su_max 0.001
_refine_ls_shift/su_mean 0.000
_refine_ls_structure_factor_coef Fsqd
_refine_ls_weighting_details 'calc w=1/[\s^2^(Fo^2^)+(0.0520P)^2^+0.0000P] where P=(Fo^2^+2Fc^2^)/3'
_refine_ls_weighting_scheme calc
_refine_ls_wR_factor_gt 0.0848
_refine_ls_wR_factor_ref 0.0910
_reflns_number_gt 8341
_reflns_number_total 12102
_reflns_threshold_expression >2sigma(I)
_cod_data_source_file ic302505p_si_003.cif
_cod_data_source_block ts0711(DA1953)
_cod_database_code 4333751

loop_
_symmetry_equiv_pos_as_xyz
'x, y, z'
'-x+1/2, -y+1/2, z'
'x+1/2, -y, -z+1/2'
'-x, y+1/2, -z+1/2'
'-x, -y, -z'
'x-1/2, y-1/2, -z'
'-x-1/2, y, z-1/2'
'x, -y-1/2, z-1/2'

loop_
_atom_site_label
_atom_site_type_symbol
_atom_site_fract_x
_atom_site_fract_y
_atom_site_fract_z
_atom_site_U_iso_or_equiv
_atom_site_adp_type
_atom_site_occupancy
_atom_site_symmetry_multiplicity
_atom_site_calc_flag
_atom_site_refinement_flags
Dy1 Dy 0.606378(11) 0.693069(11) 0.316621(10) 0.02799(8) Uani 1 1 d .
Dy2 Dy 0.7500 0.7500 0.354399(14) 0.02713(10) Uani 1 2 d S
Dy3 Dy 0.789124(11) 0.889819(11) 0.386799(10) 0.02776(8) Uani 1 1 d .
Mn1 Mn 0.62261(4) 0.55449(4) 0.28580(3) 0.0312(2) Uani 1 1 d .
O12 O 0.71917(16) 0.82200(15) 0.41178(14) 0.0344(9) Uani 1 1 d .
O4 O 0.66327(16) 0.70378(15) 0.38948(13) 0.0304(9) Uani 1 1 d .
O5 O 0.78364(15) 0.83320(14) 0.31730(13) 0.0277(8) Uani 1 1 d .
O10 O 0.53650(16) 0.67600(15) 0.38221(14) 0.0346(9) Uani 1 1 d .
O3 O 0.61051(15) 0.59723(14) 0.34601(13) 0.0253(8) Uani 1 1 d .
O6 O 0.60196(18) 0.48293(16) 0.31226(16) 0.0433(11) Uani 1 1 d .
O13 O 0.78434(16) 0.94976(15) 0.31573(14) 0.0345(9) Uani 1 1 d .
O9 O 0.62584(16) 0.60778(15) 0.44529(14) 0.0323(9) Uani 1 1 d .
O18 O 0.78862(19) 0.98737(16) 0.42019(17) 0.0420(10) Uani 1 1 d .
O17 O 0.74654(19) 0.9266(2) 0.47061(16) 0.0465(11) Uani 1 1 d .
O7 O 0.62958(16) 0.62444(15) 0.24914(14) 0.0337(9) Uani 1 1 d .
O11 O 0.66756(16) 0.76745(15) 0.29666(14) 0.0351(9) Uani 1 1 d .
O8 O 0.48788(17) 0.56275(16) 0.36611(15) 0.0409(10) Uani 1 1 d .
O16 O 0.50563(17) 0.67310(18) 0.27508(17) 0.0462(11) Uani 1 1 d .
O2W O 0.51740(17) 0.55725(18) 0.26604(16) 0.0476(11) Uani 1 1 d .
N18 N 0.7561(2) 0.9772(3) 0.4593(2) 0.0486(14) Uani 1 1 d .
C8 C 0.6547(2) 0.5696(2) 0.1789(2) 0.0367(15) Uani 1 1 d .
C13 C 0.6496(2) 0.6218(2) 0.2011(2) 0.0281(13) Uani 1 1 d .
O19 O 0.7336(2) 1.0161(2) 0.4840(2) 0.0722(16) Uani 1 1 d .
O15 O 0.5614(2) 0.73238(18) 0.23383(16) 0.0472(11) Uani 1 1 d .
N1 N 0.6359(2) 0.5236(3) 0.2154(2) 0.0557(16) Uani 1 1 d .
C26 C 0.4336(2) 0.5486(2) 0.3845(2) 0.0307(13) Uani 1 1 d .
N4 N 0.6839(2) 0.9305(2) 0.37198(19) 0.0379(12) Uani 1 1 d .
C12 C 0.6646(3) 0.6685(3) 0.1731(2) 0.0421(16) Uani 1 1 d .
H12 H 0.6618 0.7049 0.1876 0.051 Uiso 1 1 calc R
C27 C 0.6505(2) 0.8146(2) 0.2730(2) 0.0314(14) Uani 1 1 d .
C25 C 0.3854(3) 0.5386(3) 0.3516(2) 0.0404(15) Uani 1 1 d .
H25 H 0.3908 0.5447 0.3163 0.048 Uiso 1 1 calc R
C11 C 0.6840(3) 0.6616(3) 0.1228(3) 0.0509(18) Uani 1 1 d .
H11 H 0.6945 0.6934 0.1030 0.061 Uiso 1 1 calc R
C10 C 0.6881(3) 0.6081(4) 0.1015(3) 0.059(2) Uani 1 1 d .
H10 H 0.7007 0.6040 0.0672 0.071 Uiso 1 1 calc R
C7 C 0.6245(3) 0.4752(3) 0.2002(3) 0.060(2) Uani 1 1 d .
H7 H 0.6292 0.4672 0.1651 0.072 Uiso 1 1 calc R
C32 C 0.5974(3) 0.8439(2) 0.2871(2) 0.0355(14) Uani 1 1 d .
C9 C 0.6742(3) 0.5622(3) 0.1294(3) 0.0507(18) Uani 1 1 d .
H9 H 0.6778 0.5258 0.1153 0.061 Uiso 1 1 calc R
C6 C 0.6051(3) 0.4313(3) 0.2330(2) 0.0445(16) Uani 1 1 d .
C21 C 0.4220(3) 0.5428(2) 0.4370(2) 0.0392(15) Uani 1 1 d .
C28 C 0.6858(3) 0.8347(3) 0.2335(2) 0.0434(16) Uani 1 1 d .
H28 H 0.7205 0.8139 0.2226 0.052 Uiso 1 1 calc R
N3 N 0.5488(2) 0.7793(2) 0.34458(19) 0.0400(12) Uani 1 1 d .
Mn2 Mn 0.55669(4) 0.58997(3) 0.40191(3) 0.0298(2) Uani 1 1 d .
O1W O 0.58592(18) 0.49513(16) 0.41198(15) 0.0411(10) Uani 1 1 d .
C34 C 0.5001(3) 0.7691(2) 0.3827(2) 0.0320(13) Uani 1 1 d .
C40 C 0.7374(2) 0.9853(2) 0.3095(2) 0.0351(14) Uani 1 1 d .
C46 C 0.6353(3) 0.9164(3) 0.3953(3) 0.0459(17) Uani 1 1 d .
H46 H 0.5995 0.9372 0.3871 0.055 Uiso 1 1 calc R
C45 C 0.6843(3) 0.9776(2) 0.3375(2) 0.0422(16) Uani 1 1 d .
C41 C 0.7406(3) 1.0302(3) 0.2759(3) 0.0456(17) Uani 1 1 d .
H41 H 0.7765 1.0351 0.2560 0.055 Uiso 1 1 calc R
N2 N 0.5153(2) 0.5804(2) 0.4694(2) 0.0437(13) Uani 1 1 d .
C47 C 0.6278(3) 0.8735(2) 0.4320(2) 0.0363(15) Uani 1 1 d .
C52 C 0.6692(3) 0.8280(2) 0.4405(2) 0.0331(14) Uani 1 1 d .
C39 C 0.4960(3) 0.7133(2) 0.3991(2) 0.0327(14) Uani 1 1 d .
C1 C 0.5939(3) 0.4354(2) 0.2860(3) 0.0421(16) Uani 1 1 d .
C31 C 0.5848(3) 0.8944(3) 0.2621(3) 0.0526(18) Uani 1 1 d .
H31 H 0.5497 0.9153 0.2718 0.063 Uiso 1 1 calc R
C38 C 0.4493(3) 0.7002(3) 0.4324(2) 0.0431(16) Uani 1 1 d .
H38 H 0.4446 0.6624 0.4430 0.052 Uiso 1 1 calc R
C50 C 0.6040(3) 0.7933(3) 0.5081(3) 0.0518(18) Uani 1 1 d .
H50 H 0.5963 0.7664 0.5339 0.062 Uiso 1 1 calc R
C49 C 0.5632(3) 0.8355(3) 0.4998(3) 0.059(2) Uani 1 1 d .
H49 H 0.5269 0.8377 0.5196 0.071 Uiso 1 1 calc R
C3 C 0.5660(4) 0.3382(3) 0.2857(4) 0.073(2) Uani 1 1 d .
H3 H 0.5521 0.3061 0.3036 0.087 Uiso 1 1 calc R
C15 C 0.6534(3) 0.6410(2) 0.5287(2) 0.0418(16) Uani 1 1 d .
H15 H 0.6928 0.6527 0.5176 0.050 Uiso 1 1 calc R
C16 C 0.6365(3) 0.6473(3) 0.5788(3) 0.062(2) Uani 1 1 d .
H16 H 0.6650 0.6620 0.6026 0.074 Uiso 1 1 calc R
C14 C 0.6117(2) 0.6171(2) 0.4943(2) 0.0288(13) Uani 1 1 d .
C35 C 0.4601(3) 0.8090(3) 0.4011(3) 0.0537(18) Uani 1 1 d .
H35 H 0.4638 0.8467 0.3901 0.064 Uiso 1 1 calc R
C51 C 0.6567(3) 0.7900(3) 0.4789(2) 0.0429(16) Uani 1 1 d .
H51 H 0.6851 0.7607 0.4854 0.052 Uiso 1 1 calc R
C5 C 0.5960(3) 0.3786(3) 0.2093(3) 0.059(2) Uani 1 1 d .
H5 H 0.6031 0.3750 0.1739 0.071 Uiso 1 1 calc R
C29 C 0.6719(4) 0.8843(3) 0.2095(3) 0.056(2) Uani 1 1 d .
H29 H 0.6973 0.8976 0.1827 0.067 Uiso 1 1 calc R
C2 C 0.5731(3) 0.3883(3) 0.3123(3) 0.0523(18) Uani 1 1 d .
H2 H 0.5641 0.3903 0.3475 0.063 Uiso 1 1 calc R
C48 C 0.5740(3) 0.8751(3) 0.4627(3) 0.0559(19) Uani 1 1 d .
H48 H 0.5449 0.9042 0.4576 0.067 Uiso 1 1 calc R
C4 C 0.5778(4) 0.3336(3) 0.2359(3) 0.067(2) Uani 1 1 d .
H4 H 0.5732 0.2985 0.2194 0.080 Uiso 1 1 calc R
C36 C 0.4146(3) 0.7946(3) 0.4356(3) 0.059(2) Uani 1 1 d .
H36 H 0.3874 0.8223 0.4484 0.070 Uiso 1 1 calc R
C22 C 0.3643(3) 0.5234(3) 0.4521(3) 0.067(2) Uani 1 1 d .
H22 H 0.3564 0.5182 0.4873 0.081 Uiso 1 1 calc R
C20 C 0.4646(3) 0.5584(3) 0.4767(3) 0.0473(17) Uani 1 1 d .
H20 H 0.4528 0.5512 0.5108 0.057 Uiso 1 1 calc R
C37 C 0.4092(3) 0.7401(3) 0.4509(3) 0.0547(19) Uani 1 1 d .
H37 H 0.3779 0.7297 0.4742 0.066 Uiso 1 1 calc R
C30 C 0.6216(4) 0.9145(3) 0.2241(3) 0.061(2) Uani 1 1 d .
H30 H 0.6123 0.9491 0.2081 0.073 Uiso 1 1 calc R
C24 C 0.3302(3) 0.5201(3) 0.3694(3) 0.067(2) Uani 1 1 d .
H24 H 0.2980 0.5127 0.3460 0.081 Uiso 1 1 calc R
C23 C 0.3206(4) 0.5121(4) 0.4192(3) 0.095(3) Uani 1 1 d .
H23 H 0.2821 0.4982 0.4307 0.114 Uiso 1 1 calc R
C19 C 0.5535(3) 0.6020(3) 0.5116(2) 0.0397(15) Uani 1 1 d .
C18 C 0.5373(3) 0.6088(3) 0.5608(3) 0.061(2) Uani 1 1 d .
H18 H 0.4978 0.5972 0.5718 0.074 Uiso 1 1 calc R
C42 C 0.6931(3) 1.0678(3) 0.2708(3) 0.061(2) Uani 1 1 d .
H42 H 0.6969 1.0987 0.2482 0.073 Uiso 1 1 calc R
C17 C 0.5774(4) 0.6321(4) 0.5948(3) 0.073(2) Uani 1 1 d .
H17 H 0.5653 0.6380 0.6290 0.087 Uiso 1 1 calc R
C43 C 0.6397(3) 1.0605(3) 0.2987(3) 0.071(2) Uani 1 1 d .
H43 H 0.6067 1.0862 0.2952 0.085 Uiso 1 1 calc R
C44 C 0.6350(3) 1.0154(3) 0.3315(3) 0.062(2) Uani 1 1 d .
H44 H 0.5983 1.0098 0.3502 0.075 Uiso 1 1 calc R
O14 O 0.4759(3) 0.7016(2) 0.2005(2) 0.0786(17) Uani 1 1 d .
N51 N 0.5141(3) 0.7031(2) 0.2351(2) 0.0505(15) Uani 1 1 d .
C33 C 0.5556(3) 0.8268(3) 0.3253(2) 0.0474(17) Uani 1 1 d .
H33 H 0.5293 0.8552 0.3380 0.057 Uiso 1 1 calc R

loop_
_atom_site_aniso_label
_atom_site_aniso_U_11
_atom_site_aniso_U_22
_atom_site_aniso_U_33
_atom_site_aniso_U_23
_atom_site_aniso_U_13
_atom_site_aniso_U_12
Dy1 0.02404(14) 0.03412(15) 0.02583(16) -0.00002(12) -0.00125(12) -0.00164(11)
Dy2 0.02332(19) 0.0312(2) 0.0268(2) 0.000 0.000 -0.00344(16)
Dy3 0.02517(14) 0.03244(15) 0.02566(16) -0.00191(12) -0.00077(12) -0.00204(11)
Mn1 0.0304(5) 0.0375(5) 0.0257(5) -0.0063(4) 0.0011(4) -0.0031(4)
O12 0.030(2) 0.038(2) 0.035(2) -0.0027(18) 0.0082(19) -0.0031(17)
O4 0.027(2) 0.035(2) 0.029(2) 0.0000(17) -0.0060(18) -0.0054(16)
O5 0.0242(19) 0.031(2) 0.028(2) 0.0007(17) -0.0001(17) -0.0050(16)
O10 0.030(2) 0.036(2) 0.037(2) -0.0023(18) 0.0074(19) -0.0003(18)
O3 0.0237(19) 0.033(2) 0.020(2) -0.0066(16) 0.0023(16) -0.0043(15)
O6 0.046(3) 0.037(2) 0.047(3) -0.012(2) 0.002(2) -0.0070(19)
O13 0.029(2) 0.042(2) 0.032(2) 0.0018(18) 0.0012(19) 0.0025(18)
O9 0.035(2) 0.038(2) 0.023(2) -0.0006(18) -0.0012(18) -0.0005(17)
O18 0.045(3) 0.040(2) 0.041(3) -0.007(2) -0.011(2) -0.001(2)
O17 0.041(3) 0.062(3) 0.037(3) -0.010(2) -0.005(2) -0.005(2)
O7 0.037(2) 0.044(2) 0.020(2) 0.0004(18) 0.0019(18) -0.0045(18)
O11 0.033(2) 0.035(2) 0.037(2) 0.0097(19) -0.0053(19) -0.0025(17)
O8 0.027(2) 0.052(3) 0.044(3) 0.001(2) -0.001(2) -0.0127(19)
O16 0.034(2) 0.052(3) 0.053(3) -0.006(2) -0.004(2) -0.001(2)
O2W 0.030(2) 0.068(3) 0.045(3) -0.009(2) -0.004(2) -0.008(2)
N18 0.041(3) 0.060(4) 0.044(4) -0.025(3) -0.012(3) 0.007(3)
C8 0.026(3) 0.044(4) 0.040(4) 0.006(3) 0.002(3) -0.004(3)
C13 0.022(3) 0.042(4) 0.019(3) -0.009(3) -0.008(2) 0.003(2)
O19 0.065(3) 0.084(4) 0.067(4) -0.045(3) -0.016(3) 0.035(3)
O15 0.047(3) 0.048(3) 0.046(3) 0.002(2) -0.013(2) 0.001(2)
N1 0.033(3) 0.069(4) 0.065(4) -0.023(3) -0.015(3) 0.010(3)
C26 0.024(3) 0.029(3) 0.039(4) -0.001(3) -0.002(3) -0.003(2)
N4 0.033(3) 0.044(3) 0.037(3) -0.009(2) 0.004(3) -0.002(2)
C12 0.039(4) 0.044(4) 0.044(4) -0.003(3) 0.003(3) -0.009(3)
C27 0.029(3) 0.038(3) 0.027(3) 0.013(3) -0.009(3) -0.012(3)
C25 0.033(4) 0.054(4) 0.034(4) -0.008(3) -0.007(3) -0.003(3)
C11 0.040(4) 0.077(5) 0.035(4) 0.025(4) -0.003(3) -0.007(4)
C10 0.046(4) 0.109(7) 0.023(4) -0.023(4) 0.005(3) 0.009(4)
C7 0.045(4) 0.063(5) 0.070(5) -0.009(4) -0.001(4) -0.007(4)
C32 0.032(3) 0.041(4) 0.033(4) 0.003(3) 0.000(3) 0.000(3)
C9 0.040(4) 0.069(5) 0.044(4) -0.021(4) 0.007(3) -0.004(4)
C6 0.038(4) 0.057(4) 0.039(4) 0.002(3) 0.000(3) -0.002(3)
C21 0.048(4) 0.040(4) 0.030(4) -0.012(3) -0.010(3) -0.004(3)
C28 0.045(4) 0.053(4) 0.033(4) 0.008(3) -0.007(3) -0.019(3)
N3 0.039(3) 0.040(3) 0.041(3) 0.003(3) -0.006(3) 0.001(2)
Mn2 0.0269(4) 0.0349(5) 0.0275(5) 0.0009(4) 0.0052(4) -0.0039(4)
O1W 0.045(2) 0.039(2) 0.039(3) 0.0037(19) 0.006(2) -0.0079(19)
C34 0.030(3) 0.037(3) 0.029(3) 0.001(3) -0.008(3) -0.003(3)
C40 0.021(3) 0.045(4) 0.039(4) 0.000(3) 0.001(3) -0.001(3)
C46 0.041(4) 0.044(4) 0.053(5) -0.006(3) -0.005(4) 0.001(3)
C45 0.040(4) 0.037(4) 0.050(4) 0.000(3) -0.004(3) 0.004(3)
C41 0.040(4) 0.048(4) 0.049(4) 0.017(3) 0.002(3) 0.008(3)
N2 0.036(3) 0.036(3) 0.059(4) 0.008(3) 0.013(3) -0.001(2)
C47 0.036(3) 0.039(4) 0.034(4) -0.005(3) 0.010(3) 0.000(3)
C52 0.037(3) 0.037(3) 0.025(3) -0.013(3) 0.014(3) -0.006(3)
C39 0.031(3) 0.040(3) 0.027(3) -0.006(3) -0.001(3) -0.003(3)
C1 0.041(4) 0.035(4) 0.050(4) -0.009(3) -0.002(3) -0.009(3)
C31 0.056(4) 0.053(4) 0.049(5) 0.002(4) -0.014(4) 0.006(3)
C38 0.046(4) 0.040(4) 0.044(4) 0.003(3) 0.016(3) 0.007(3)
C50 0.048(4) 0.070(5) 0.038(4) 0.000(3) 0.003(4) -0.009(4)
C49 0.046(4) 0.074(5) 0.058(5) -0.006(4) 0.027(4) -0.012(4)
C3 0.083(6) 0.046(5) 0.089(7) 0.018(5) -0.028(5) -0.027(4)
C15 0.037(4) 0.043(4) 0.045(4) -0.001(3) 0.005(3) 0.002(3)
C16 0.052(5) 0.094(6) 0.039(5) -0.024(4) -0.014(4) 0.008(4)
C14 0.026(3) 0.037(3) 0.024(3) -0.001(3) -0.008(3) -0.004(2)
C35 0.066(5) 0.046(4) 0.049(4) 0.007(3) -0.002(4) 0.002(4)
C51 0.042(4) 0.054(4) 0.033(4) -0.001(3) 0.003(3) -0.007(3)
C5 0.057(5) 0.078(6) 0.043(5) -0.021(4) 0.000(4) 0.003(4)
C29 0.066(5) 0.068(5) 0.033(4) 0.020(4) -0.017(4) -0.024(4)
C2 0.072(5) 0.042(4) 0.043(4) 0.000(3) 0.001(4) -0.017(3)
C48 0.036(4) 0.068(5) 0.063(5) -0.021(4) 0.007(4) 0.001(3)
C4 0.080(6) 0.059(5) 0.060(6) -0.027(4) -0.015(5) 0.006(4)
C36 0.063(5) 0.054(5) 0.059(5) 0.000(4) 0.007(4) 0.022(4)
C22 0.053(5) 0.098(6) 0.051(5) -0.008(4) 0.023(4) -0.028(4)
C20 0.056(4) 0.041(4) 0.044(4) 0.001(3) 0.005(4) 0.008(3)
C37 0.060(5) 0.061(5) 0.043(4) 0.011(4) 0.016(4) 0.008(4)
C30 0.075(6) 0.047(4) 0.061(5) 0.021(4) -0.019(5) -0.006(4)
C24 0.024(4) 0.112(7) 0.066(6) -0.045(5) 0.001(4) -0.015(4)
C23 0.058(5) 0.162(9) 0.065(6) -0.048(6) 0.033(5) -0.055(6)
C19 0.033(3) 0.055(4) 0.031(4) 0.004(3) 0.000(3) -0.002(3)
C18 0.045(4) 0.102(6) 0.037(4) 0.008(4) 0.003(4) -0.001(4)
C42 0.059(5) 0.061(5) 0.061(5) 0.011(4) 0.000(4) 0.018(4)
C17 0.077(6) 0.114(7) 0.027(4) -0.005(4) 0.018(4) 0.009(5)
C43 0.053(5) 0.092(6) 0.069(6) 0.022(5) 0.002(4) 0.038(4)
C44 0.054(5) 0.063(5) 0.070(5) 0.012(4) 0.020(4) 0.015(4)
O14 0.090(4) 0.062(3) 0.084(4) -0.002(3) -0.066(3) 0.002(3)
N51 0.056(4) 0.041(3) 0.055(4) -0.008(3) -0.013(3) 0.010(3)
C33 0.046(4) 0.052(4) 0.045(4) 0.007(3) -0.002(3) 0.004(3)

loop_
_atom_type_symbol
_atom_type_description
_atom_type_scat_dispersion_real
_atom_type_scat_dispersion_imag
_atom_type_scat_source
C C 0.0033 0.0016 'International Tables Vol C Tables 4.2.6.8 and 6.1.1.4'
H H 0.0000 0.0000 'International Tables Vol C Tables 4.2.6.8 and 6.1.1.4'
N N 0.0061 0.0033 'International Tables Vol C Tables 4.2.6.8 and 6.1.1.4'
O O 0.0106 0.0060 'International Tables Vol C Tables 4.2.6.8 and 6.1.1.4'
Mn Mn 0.3368 0.7283 'International Tables Vol C Tables 4.2.6.8 and 6.1.1.4'
Dy Dy -0.1892 4.4098 'International Tables Vol C Tables 4.2.6.8 and 6.1.1.4'

loop_
_geom_angle_atom_site_label_1
_geom_angle_atom_site_label_2
_geom_angle_atom_site_label_3
_geom_angle
_geom_angle_site_symmetry_1
_geom_angle_site_symmetry_3
O11 Dy1 O4 77.91(13) . .
O11 Dy1 O10 133.34(13) . .
O4 Dy1 O10 75.77(13) . .
O11 Dy1 O3 142.05(12) . .
O4 Dy1 O3 79.51(12) . .
O10 Dy1 O3 67.84(12) . .
O11 Dy1 O7 103.34(13) . .
O4 Dy1 O7 124.33(12) . .
O10 Dy1 O7 123.32(12) . .
O3 Dy1 O7 66.10(11) . .
O11 Dy1 O5 68.48(12) . 2_665
O4 Dy1 O5 60.01(12) . 2_665
O10 Dy1 O5 125.49(12) . 2_665
O3 Dy1 O5 73.87(11) . 2_665
O7 Dy1 O5 68.85(12) . 2_665
O11 Dy1 O16 124.13(14) . .
O4 Dy1 O16 149.37(14) . .
O10 Dy1 O16 73.61(14) . .
O3 Dy1 O16 89.56(13) . .
O7 Dy1 O16 74.83(13) . .
O5 Dy1 O16 143.61(12) 2_665 .
O11 Dy1 O15 75.13(14) . .
O4 Dy1 O15 150.92(13) . .
O10 Dy1 O15 116.22(14) . .
O3 Dy1 O15 129.19(13) . .
O7 Dy1 O15 73.12(13) . .
O5 Dy1 O15 117.91(13) 2_665 .
O16 Dy1 O15 50.40(14) . .
O5 Dy2 O5 130.46(17) . 2_665
O5 Dy2 O4 61.13(12) . 2_665
O5 Dy2 O4 143.97(12) 2_665 2_665
O5 Dy2 O4 143.97(12) . .
O5 Dy2 O4 61.13(12) 2_665 .
O4 Dy2 O4 134.24(17) 2_665 .
O5 Dy2 O12 74.95(12) . .
O5 Dy2 O12 142.24(12) 2_665 .
O4 Dy2 O12 69.10(12) 2_665 .
O4 Dy2 O12 82.19(12) . .
O5 Dy2 O12 142.24(12) . 2_665
O5 Dy2 O12 74.95(12) 2_665 2_665
O4 Dy2 O12 82.19(12) 2_665 2_665
O4 Dy2 O12 69.10(12) . 2_665
O12 Dy2 O12 101.37(18) . 2_665
O5 Dy2 O11 79.71(12) . .
O5 Dy2 O11 69.24(12) 2_665 .
O4 Dy2 O11 139.87(12) 2_665 .
O4 Dy2 O11 74.34(12) . .
O12 Dy2 O11 93.76(13) . .
O12 Dy2 O11 137.76(12) 2_665 .
O5 Dy2 O11 69.24(12) . 2_665
O5 Dy2 O11 79.71(12) 2_665 2_665
O4 Dy2 O11 74.34(12) 2_665 2_665
O4 Dy2 O11 139.87(12) . 2_665
O12 Dy2 O11 137.76(12) . 2_665
O12 Dy2 O11 93.76(13) 2_665 2_665
O11 Dy2 O11 101.00(18) . 2_665
O5 Dy2 Dy1 43.96(8) . 2_665
O5 Dy2 Dy1 119.03(8) 2_665 2_665
O4 Dy2 Dy1 39.70(8) 2_665 2_665
O4 Dy2 Dy1 170.78(8) . 2_665
O12 Dy2 Dy1 98.63(8) . 2_665
O12 Dy2 Dy1 101.81(9) 2_665 2_665
O11 Dy2 Dy1 114.67(9) . 2_665
O11 Dy2 Dy1 39.34(8) 2_665 2_665
O5 Dy3 O12 77.25(13) . .
O5 Dy3 O13 73.74(13) . .
O12 Dy3 O13 128.29(13) . .
O5 Dy3 O9 124.59(12) . 2_665
O12 Dy3 O9 109.93(13) . 2_665
O13 Dy3 O9 121.78(12) . 2_665
O5 Dy3 O3 76.71(11) . 2_665
O12 Dy3 O3 142.88(12) . 2_665
O13 Dy3 O3 67.42(11) . 2_665
O9 Dy3 O3 65.90(12) 2_665 2_665
O5 Dy3 O4 60.48(12) . 2_665
O12 Dy3 O4 68.65(12) . 2_665
O13 Dy3 O4 126.26(12) . 2_665
O9 Dy3 O4 71.31(12) 2_665 2_665
O3 Dy3 O4 75.62(11) 2_665 2_665
O5 Dy3 O18 146.99(13) . .
O12 Dy3 O18 123.36(14) . .
O13 Dy3 O18 73.30(14) . .
O9 Dy3 O18 75.84(12) 2_665 .
O3 Dy3 O18 92.33(13) 2_665 .
O4 Dy3 O18 147.12(12) 2_665 .
O5 Dy3 O17 151.67(13) . .
O12 Dy3 O17 75.83(14) . .
O13 Dy3 O17 117.53(14) . .
O9 Dy3 O17 73.66(12) 2_665 .
O3 Dy3 O17 131.25(12) 2_665 .
O4 Dy3 O17 116.12(14) 2_665 .
O18 Dy3 O17 51.01(15) . .
O5 Dy3 Dy1 44.15(8) . 2_665
O12 Dy3 Dy1 100.44(9) . 2_665
O13 Dy3 Dy1 87.32(9) . 2_665
O9 Dy3 Dy1 81.49(9) 2_665 2_665
O3 Dy3 Dy1 43.00(8) 2_665 2_665
O4 Dy3 Dy1 40.26(8) 2_665 2_665
O18 Dy3 Dy1 135.27(10) . 2_665
O17 Dy3 Dy1 151.50(10) . 2_665
O6 Mn1 O3 98.26(16) . .
O6 Mn1 O7 167.98(17) . .
O3 Mn1 O7 87.93(15) . .
O6 Mn1 N1 92.5(2) . .
O3 Mn1 N1 169.0(2) . .
O7 Mn1 N1 81.1(2) . .
O6 Mn1 O13 92.64(16) . 2_665
O3 Mn1 O13 81.53(14) . 2_665
O7 Mn1 O13 98.49(15) . 2_665
N1 Mn1 O13 100.48(18) . 2_665
O6 Mn1 O2W 82.84(16) . .
O3 Mn1 O2W 91.96(14) . .
O7 Mn1 O2W 86.67(15) . .
N1 Mn1 O2W 86.95(17) . .
O13 Mn1 O2W 171.50(15) 2_665 .
O6 Mn1 Dy3 101.00(13) . 2_665
O3 Mn1 Dy3 41.29(10) . 2_665
O7 Mn1 Dy3 90.46(11) . 2_665
N1 Mn1 Dy3 138.57(15) . 2_665
O13 Mn1 Dy3 40.54(10) 2_665 2_665
O2W Mn1 Dy3 133.25(10) . 2_665
C52 O12 Dy3 128.6(3) . .
C52 O12 Dy2 131.8(3) . .
Dy3 O12 Dy2 97.93(13) . .
Dy1 O4 Dy2 98.99(13) . .
Dy1 O4 Dy3 95.88(13) . 2_665
Dy2 O4 Dy3 94.29(12) . 2_665
Dy3 O5 Dy2 100.68(13) . .
Dy3 O5 Dy1 96.03(12) . 2_665
Dy2 O5 Dy1 95.27(12) . 2_665
C39 O10 Mn2 133.6(3) . .
C39 O10 Dy1 124.2(3) . .
Mn2 O10 Dy1 102.12(14) . .
Mn2 O3 Mn1 133.27(18) . .
Mn2 O3 Dy1 108.24(15) . .
Mn1 O3 Dy1 104.23(15) . .
Mn2 O3 Dy3 102.92(14) . 2_665
Mn1 O3 Dy3 107.95(14) . 2_665
Dy1 O3 Dy3 93.10(11) . 2_665
C1 O6 Mn1 127.1(4) . .
C40 O13 Mn1 134.1(3) . 2_665
C40 O13 Dy3 121.0(3) . .
Mn1 O13 Dy3 102.57(14) 2_665 .
C14 O9 Mn2 115.0(3) . .
C14 O9 Dy3 141.7(3) . 2_665
Mn2 O9 Dy3 103.09(16) . 2_665
N18 O18 Dy3 96.2(3) . .
N18 O17 Dy3 93.7(3) . .
C13 O7 Mn1 117.2(3) . .
C13 O7 Dy1 141.0(3) . .
Mn1 O7 Dy1 101.39(15) . .
C27 O11 Dy1 126.8(3) . .
C27 O11 Dy2 130.6(3) . .
Dy1 O11 Dy2 99.04(13) . .
C26 O8 Mn2 128.0(4) . .
N51 O16 Dy1 97.2(3) . .
O19 N18 O17 122.0(6) . .
O19 N18 O18 120.1(6) . .
O17 N18 O18 117.8(5) . .
C9 C8 C13 122.6(6) . .
C9 C8 N1 126.2(6) . .
C13 C8 N1 111.3(5) . .
O7 C13 C12 123.0(5) . .
O7 C13 C8 117.9(5) . .
C12 C13 C8 119.1(5) . .
N51 O15 Dy1 95.1(4) . .
C7 N1 C8 121.3(6) . .
C7 N1 Mn1 127.2(6) . .
C8 N1 Mn1 111.0(4) . .
O8 C26 C25 119.5(5) . .
O8 C26 C21 122.9(5) . .
C25 C26 C21 117.6(5) . .
C46 N4 C45 120.9(5) . .
C13 C12 C11 118.8(6) . .
C13 C12 H12 120.6 . .
C11 C12 H12 120.6 . .
O11 C27 C28 119.2(5) . .
O11 C27 C32 121.6(5) . .
C28 C27 C32 119.1(5) . .
C24 C25 C26 120.7(6) . .
C24 C25 H25 119.7 . .
C26 C25 H25 119.7 . .
C10 C11 C12 120.5(6) . .
C10 C11 H11 119.8 . .
C12 C11 H11 119.8 . .
C9 C10 C11 120.5(6) . .
C9 C10 H10 119.8 . .
C11 C10 H10 119.8 . .
N1 C7 C6 123.1(8) . .
N1 C7 H7 118.5 . .
C6 C7 H7 118.5 . .
C31 C32 C27 117.7(6) . .
C31 C32 C33 117.2(6) . .
C27 C32 C33 125.1(5) . .
C10 C9 C8 118.6(6) . .
C10 C9 H9 120.7 . .
C8 C9 H9 120.7 . .
C5 C6 C1 118.0(6) . .
C5 C6 C7 115.3(7) . .
C1 C6 C7 126.7(6) . .
C22 C21 C26 118.1(6) . .
C22 C21 C20 117.1(6) . .
C26 C21 C20 124.7(6) . .
C29 C28 C27 121.5(7) . .
C29 C28 H28 119.2 . .
C27 C28 H28 119.2 . .
C33 N3 C34 120.6(5) . .
O8 Mn2 O3 97.80(16) . .
O8 Mn2 O9 171.12(17) . .
O3 Mn2 O9 87.49(15) . .
O8 Mn2 N2 92.65(19) . .
O3 Mn2 N2 168.34(19) . .
O9 Mn2 N2 81.51(19) . .
O8 Mn2 O10 92.60(16) . .
O3 Mn2 O10 81.52(14) . .
O9 Mn2 O10 95.24(15) . .
N2 Mn2 O10 103.25(17) . .
O8 Mn2 O1W 86.59(16) . .
O3 Mn2 O1W 90.45(14) . .
O9 Mn2 O1W 86.24(14) . .
N2 Mn2 O1W 84.99(17) . .
O10 Mn2 O1W 171.75(14) . .
O8 Mn2 Dy3 140.52(13) . 2_665
O3 Mn2 Dy3 44.46(10) . 2_665
O9 Mn2 Dy3 43.38(11) . 2_665
N2 Mn2 Dy3 124.13(16) . 2_665
O10 Mn2 Dy3 92.18(10) . 2_665
O1W Mn2 Dy3 83.30(10) . 2_665
C35 C34 C39 120.4(6) . .
C35 C34 N3 125.4(5) . .
C39 C34 N3 114.2(5) . .
O13 C40 C45 119.3(5) . .
O13 C40 C41 121.9(5) . .
C45 C40 C41 118.9(5) . .
N4 C46 C47 128.1(6) . .
N4 C46 H46 115.9 . .
C47 C46 H46 115.9 . .
C40 C45 C44 119.5(6) . .
C40 C45 N4 116.2(5) . .
C44 C45 N4 124.3(6) . .
C42 C41 C40 121.8(6) . .
C42 C41 H41 119.1 . .
C40 C41 H41 119.1 . .
C20 N2 C19 122.3(6) . .
C20 N2 Mn2 125.9(5) . .
C19 N2 Mn2 111.8(4) . .
C46 C47 C48 117.6(6) . .
C46 C47 C52 125.6(5) . .
C48 C47 C52 116.8(6) . .
O12 C52 C51 120.3(5) . .
O12 C52 C47 120.5(5) . .
C51 C52 C47 119.1(5) . .
O10 C39 C38 123.3(5) . .
O10 C39 C34 119.3(5) . .
C38 C39 C34 117.3(5) . .
O6 C1 C2 118.0(6) . .
O6 C1 C6 122.9(6) . .
C2 C1 C6 119.1(6) . .
C30 C31 C32 122.1(7) . .
C30 C31 H31 118.9 . .
C32 C31 H31 118.9 . .
C39 C38 C37 122.3(6) . .
C39 C38 H38 118.9 . .
C37 C38 H38 118.9 . .
C49 C50 C51 119.7(7) . .
C49 C50 H50 120.2 . .
C51 C50 H50 120.2 . .
C50 C49 C48 120.6(6) . .
C50 C49 H49 119.7 . .
C48 C49 H49 119.7 . .
C4 C3 C2 122.6(7) . .
C4 C3 H3 118.7 . .
C2 C3 H3 118.7 . .
C16 C15 C14 119.3(6) . .
C16 C15 H15 120.4 . .
C14 C15 H15 120.4 . .
C15 C16 C17 120.3(7) . .
C15 C16 H16 119.9 . .
C17 C16 H16 119.9 . .
O9 C14 C19 118.6(5) . .
O9 C14 C15 122.5(5) . .
C19 C14 C15 118.9(5) . .
C34 C35 C36 120.7(6) . .
C34 C35 H35 119.6 . .
C36 C35 H35 119.6 . .
C50 C51 C52 122.1(6) . .
C50 C51 H51 119.0 . .
C52 C51 H51 119.0 . .
C4 C5 C6 121.5(7) . .
C4 C5 H5 119.3 . .
C6 C5 H5 119.3 . .
C30 C29 C28 120.0(7) . .
C30 C29 H29 120.0 . .
C28 C29 H29 120.0 . .
C3 C2 C1 118.7(7) . .
C3 C2 H2 120.7 . .
C1 C2 H2 120.7 . .
C49 C48 C47 121.6(7) . .
C49 C48 H48 119.2 . .
C47 C48 H48 119.2 . .
C5 C4 C3 120.1(7) . .
C5 C4 H4 119.9 . .
C3 C4 H4 119.9 . .
C37 C36 C35 119.4(6) . .
C37 C36 H36 120.3 . .
C35 C36 H36 120.3 . .
C23 C22 C21 122.1(7) . .
C23 C22 H22 119.0 . .
C21 C22 H22 119.0 . .
N2 C20 C21 124.8(6) . .
N2 C20 H20 117.6 . .
C21 C20 H20 117.6 . .
C36 C37 C38 119.8(6) . .
C36 C37 H37 120.1 . .
C38 C37 H37 120.1 . .
C29 C30 C31 119.4(7) . .
C29 C30 H30 120.3 . .
C31 C30 H30 120.3 . .
C23 C24 C25 121.3(7) . .
C23 C24 H24 119.4 . .
C25 C24 H24 119.4 . .
C22 C23 C24 120.1(7) . .
C22 C23 H23 120.0 . .
C24 C23 H23 120.0 . .
C18 C19 C14 121.4(6) . .
C18 C19 N2 127.7(6) . .
C14 C19 N2 110.9(5) . .
C19 C18 C17 120.4(7) . .
C19 C18 H18 119.8 . .
C17 C18 H18 119.8 . .
C41 C42 C43 119.8(7) . .
C41 C42 H42 120.1 . .
C43 C42 H42 120.1 . .
C18 C17 C16 119.7(7) . .
C18 C17 H17 120.2 . .
C16 C17 H17 120.2 . .
C44 C43 C42 119.4(6) . .
C44 C43 H43 120.3 . .
C42 C43 H43 120.3 . .
C43 C44 C45 120.7(7) . .
C43 C44 H44 119.7 . .
C45 C44 H44 119.7 . .
O14 N51 O15 123.7(6) . .
O14 N51 O16 119.3(6) . .
O15 N51 O16 116.9(5) . .
N3 C33 C32 128.8(6) . .
N3 C33 H33 115.6 . .
C32 C33 H33 115.6 . .

loop_
_geom_bond_atom_site_label_1
_geom_bond_atom_site_label_2
_geom_bond_distance
_geom_bond_site_symmetry_2
Dy1 O11 2.283(4) .
Dy1 O4 2.300(3) .
Dy1 O10 2.340(4) .
Dy1 O3 2.418(3) .
Dy1 O7 2.470(4) .
Dy1 O5 2.479(3) 2_665
Dy1 O16 2.501(4) .
Dy1 O15 2.570(4) .
Dy2 O5 2.332(3) .
Dy2 O5 2.332(3) 2_665
Dy2 O4 2.377(3) 2_665
Dy2 O4 2.377(3) .
Dy2 O12 2.386(4) .
Dy2 O12 2.386(4) 2_665
Dy2 O11 2.392(4) .
Dy2 O11 2.392(4) 2_665
Dy3 O5 2.279(3) .
Dy3 O12 2.320(4) .
Dy3 O13 2.359(4) .
Dy3 O9 2.412(4) 2_665
Dy3 O3 2.458(3) 2_665
Dy3 O4 2.465(4) 2_665
Dy3 O18 2.490(4) .
Dy3 O17 2.551(4) .
Mn1 O6 1.900(4) .
Mn1 O3 1.905(3) .
Mn1 O7 1.936(4) .
Mn1 N1 2.016(6) .
Mn1 O13 2.179(4) 2_665
Mn1 O2W 2.353(4) .
O12 C52 1.334(6) .
O4 Dy3 2.465(4) 2_665
O5 Dy1 2.479(3) 2_665
O10 C39 1.332(6) .
O10 Mn2 2.164(4) .
O3 Mn2 1.891(3) .
O3 Dy3 2.458(3) 2_665
O6 C1 1.339(7) .
O13 C40 1.340(6) .
O13 Mn1 2.179(4) 2_665
O9 C14 1.346(6) .
O9 Mn2 1.939(4) .
O9 Dy3 2.412(4) 2_665
O18 N18 1.274(7) .
O17 N18 1.262(7) .
O7 C13 1.341(6) .
O11 C27 1.340(6) .
O8 C26 1.325(6) .
O8 Mn2 1.888(4) .
O16 N51 1.288(7) .
N18 O19 1.236(6) .
C8 C9 1.381(9) .
C8 C13 1.383(8) .
C8 N1 1.516(8) .
C13 C12 1.376(8) .
O15 N51 1.245(6) .
N1 C7 1.250(8) .
C26 C25 1.382(7) .
C26 C21 1.411(8) .
N4 C46 1.271(7) .
N4 C45 1.447(8) .
C12 C11 1.402(9) .
C12 H12 0.9500 .
C27 C28 1.382(8) .
C27 C32 1.403(8) .
C25 C24 1.366(9) .
C25 H25 0.9500 .
C11 C10 1.397(10) .
C11 H11 0.9500 .
C10 C9 1.355(10) .
C10 H10 0.9500 .
C7 C6 1.423(9) .
C7 H7 0.9500 .
C32 C31 1.401(8) .
C32 C33 1.418(8) .
C9 H9 0.9500 .
C6 C5 1.419(9) .
C6 C1 1.422(9) .
C21 C22 1.400(9) .
C21 C20 1.447(8) .
C28 C29 1.377(9) .
C28 H28 0.9500 .
N3 C33 1.251(7) .
N3 C34 1.482(7) .
Mn2 N2 2.008(5) .
Mn2 O1W 2.368(4) .
Mn2 Dy3 3.4200(8) 2_665
C34 C35 1.379(9) .
C34 C39 1.404(8) .
C40 C45 1.386(8) .
C40 C41 1.392(8) .
C46 C47 1.418(9) .
C46 H46 0.9500 .
C45 C44 1.411(9) .
C41 C42 1.376(8) .
C41 H41 0.9500 .
N2 C20 1.239(7) .
N2 C19 1.482(8) .
C47 C48 1.425(8) .
C47 C52 1.431(8) .
C52 C51 1.386(8) .
C39 C38 1.379(8) .
C1 C2 1.397(8) .
C31 C30 1.370(10) .
C31 H31 0.9500 .
C38 C37 1.383(8) .
C38 H38 0.9500 .
C50 C49 1.362(9) .
C50 C51 1.386(8) .
C50 H50 0.9500 .
C49 C48 1.378(10) .
C49 H49 0.9500 .
C3 C4 1.342(10) .
C3 C2 1.394(10) .
C3 H3 0.9500 .
C15 C16 1.379(9) .
C15 C14 1.405(8) .
C15 H15 0.9500 .
C16 C17 1.403(10) .
C16 H16 0.9500 .
C14 C19 1.395(8) .
C35 C36 1.389(9) .
C35 H35 0.9500 .
C51 H51 0.9500 .
C5 C4 1.342(10) .
C5 H5 0.9500 .
C29 C30 1.368(10) .
C29 H29 0.9500 .
C2 H2 0.9500 .
C48 H48 0.9500 .
C4 H4 0.9500 .
C36 C37 1.367(9) .
C36 H36 0.9500 .
C22 C23 1.318(10) .
C22 H22 0.9500 .
C20 H20 0.9500 .
C37 H37 0.9500 .
C30 H30 0.9500 .
C24 C23 1.342(11) .
C24 H24 0.9500 .
C23 H23 0.9500 .
C19 C18 1.353(9) .
C18 C17 1.371(10) .
C18 H18 0.9500 .
C42 C43 1.388(10) .
C42 H42 0.9500 .
C17 H17 0.9500 .
C43 C44 1.386(10) .
C43 H43 0.9500 .
C44 H44 0.9500 .
O14 N51 1.236(7) .
C33 H33 0.9500 .

loop_
_geom_torsion_atom_site_label_1
_geom_torsion_atom_site_label_2
_geom_torsion_atom_site_label_3
_geom_torsion_atom_site_label_4
_geom_torsion
_geom_torsion_site_symmetry_1
_geom_torsion_site_symmetry_4
O5 Dy3 O12 C52 -143.5(5) . .
O13 Dy3 O12 C52 -86.5(5) . .
O9 Dy3 O12 C52 94.0(4) 2_665 .
O3 Dy3 O12 C52 170.1(4) 2_665 .
O4 Dy3 O12 C52 153.5(5) 2_665 .
O18 Dy3 O12 C52 8.1(5) . .
O17 Dy3 O12 C52 27.6(4) . .
Dy1 Dy3 O12 C52 178.6(4) 2_665 .
O5 Dy3 O12 Dy2 22.70(12) . .
O13 Dy3 O12 Dy2 79.73(18) . .
O9 Dy3 O12 Dy2 -99.79(14) 2_665 .
O3 Dy3 O12 Dy2 -23.7(3) 2_665 .
O4 Dy3 O12 Dy2 -40.30(12) 2_665 .
O18 Dy3 O12 Dy2 174.39(12) . .
O17 Dy3 O12 Dy2 -166.19(16) . .
Dy1 Dy3 O12 Dy2 -15.14(12) 2_665 .
O5 Dy2 O12 C52 143.2(5) . .
O5 Dy2 O12 C52 4.6(6) 2_665 .
O4 Dy2 O12 C52 -152.4(5) 2_665 .
O4 Dy2 O12 C52 -8.7(5) . .
O12 Dy2 O12 C52 -75.5(5) 2_665 .
O11 Dy2 O12 C52 64.9(5) . .
O11 Dy2 O12 C52 175.8(4) 2_665 .
Dy1 Dy2 O12 C52 -179.5(5) 2_665 .
O5 Dy2 O12 Dy3 -22.39(12) . .
O5 Dy2 O12 Dy3 -160.99(14) 2_665 .
O4 Dy2 O12 Dy3 41.98(12) 2_665 .
O4 Dy2 O12 Dy3 -174.30(15) . .
O12 Dy2 O12 Dy3 118.96(15) 2_665 .
O11 Dy2 O12 Dy3 -100.68(14) . .
O11 Dy2 O12 Dy3 10.2(2) 2_665 .
Dy1 Dy2 O12 Dy3 14.98(12) 2_665 .
O11 Dy1 O4 Dy2 -23.87(13) . .
O10 Dy1 O4 Dy2 -164.99(15) . .
O3 Dy1 O4 Dy2 125.42(13) . .
O7 Dy1 O4 Dy2 74.14(16) . .
O5 Dy1 O4 Dy2 48.10(12) 2_665 .
O16 Dy1 O4 Dy2 -163.7(2) . .
O15 Dy1 O4 Dy2 -46.2(3) . .
O11 Dy1 O4 Dy3 -119.17(14) . 2_665
O10 Dy1 O4 Dy3 99.71(13) . 2_665
O3 Dy1 O4 Dy3 30.12(11) . 2_665
O7 Dy1 O4 Dy3 -21.16(18) . 2_665
O5 Dy1 O4 Dy3 -47.20(11) 2_665 2_665
O16 Dy1 O4 Dy3 101.0(2) . 2_665
O15 Dy1 O4 Dy3 -141.5(2) . 2_665
O5 Dy2 O4 Dy1 68.6(2) . .
O5 Dy2 O4 Dy1 -51.49(13) 2_665 .
O4 Dy2 O4 Dy1 169.75(14) 2_665 .
O12 Dy2 O4 Dy1 119.25(14) . .
O12 Dy2 O4 Dy1 -135.35(16) 2_665 .
O11 Dy2 O4 Dy1 23.10(13) . .
O11 Dy2 O4 Dy1 -65.5(2) 2_665 .
O5 Dy2 O4 Dy3 165.27(15) . 2_665
O5 Dy2 O4 Dy3 45.17(12) 2_665 2_665
O4 Dy2 O4 Dy3 -93.60(10) 2_665 2_665
O12 Dy2 O4 Dy3 -144.09(13) . 2_665
O12 Dy2 O4 Dy3 -38.70(12) 2_665 2_665
O11 Dy2 O4 Dy3 119.75(14) . 2_665
O11 Dy2 O4 Dy3 31.2(2) 2_665 2_665
O12 Dy3 O5 Dy2 -23.45(12) . .
O13 Dy3 O5 Dy2 -160.14(15) . .
O9 Dy3 O5 Dy2 82.12(16) 2_665 .
O3 Dy3 O5 Dy2 129.86(14) 2_665 .
O4 Dy3 O5 Dy2 49.05(12) 2_665 .
O18 Dy3 O5 Dy2 -156.80(18) . .
O17 Dy3 O5 Dy2 -41.9(3) . .
Dy1 Dy3 O5 Dy2 96.54(14) 2_665 .
O12 Dy3 O5 Dy1 -119.99(14) . 2_665
O13 Dy3 O5 Dy1 103.32(13) . 2_665
O9 Dy3 O5 Dy1 -14.41(18) 2_665 2_665
O3 Dy3 O5 Dy1 33.33(11) 2_665 2_665
O4 Dy3 O5 Dy1 -47.49(11) 2_665 2_665
O18 Dy3 O5 Dy1 106.7(2) . 2_665
O17 Dy3 O5 Dy1 -138.4(2) . 2_665
O5 Dy2 O5 Dy3 170.85(14) 2_665 .
O4 Dy2 O5 Dy3 -51.12(12) 2_665 .
O4 Dy2 O5 Dy3 75.5(2) . .
O12 Dy2 O5 Dy3 23.00(12) . .
O12 Dy2 O5 Dy3 -66.2(2) 2_665 .
O11 Dy2 O5 Dy3 119.78(14) . .
O11 Dy2 O5 Dy3 -134.19(15) 2_665 .
Dy1 Dy2 O5 Dy3 -97.17(14) 2_665 .
O5 Dy2 O5 Dy1 -91.98(10) 2_665 2_665
O4 Dy2 O5 Dy1 46.05(11) 2_665 2_665
O4 Dy2 O5 Dy1 172.65(15) . 2_665
O12 Dy2 O5 Dy1 120.17(14) . 2_665
O12 Dy2 O5 Dy1 31.0(2) 2_665 2_665
O11 Dy2 O5 Dy1 -143.06(14) . 2_665
O11 Dy2 O5 Dy1 -37.03(12) 2_665 2_665
O11 Dy1 O10 C39 42.7(4) . .
O4 Dy1 O10 C39 100.2(4) . .
O3 Dy1 O10 C39 -175.5(4) . .
O7 Dy1 O10 C39 -137.8(4) . .
O5 Dy1 O10 C39 135.7(4) 2_665 .
O16 Dy1 O10 C39 -79.1(4) . .
O15 Dy1 O10 C39 -51.4(4) . .
O11 Dy1 O10 Mn2 -138.29(15) . .
O4 Dy1 O10 Mn2 -80.73(15) . .
O3 Dy1 O10 Mn2 3.56(12) . .
O7 Dy1 O10 Mn2 41.3(2) . .
O5 Dy1 O10 Mn2 -45.2(2) 2_665 .
O16 Dy1 O10 Mn2 99.94(16) . .
O15 Dy1 O10 Mn2 127.61(15) . .
O6 Mn1 O3 Mn2 -31.6(3) . .
O7 Mn1 O3 Mn2 138.0(3) . .
N1 Mn1 O3 Mn2 135.5(9) . .
O13 Mn1 O3 Mn2 -123.1(3) 2_665 .
O2W Mn1 O3 Mn2 51.5(3) . .
Dy3 Mn1 O3 Mn2 -128.9(3) 2_665 .
O6 Mn1 O3 Dy1 -164.62(15) . .
O7 Mn1 O3 Dy1 5.03(15) . .
N1 Mn1 O3 Dy1 2.5(10) . .
O13 Mn1 O3 Dy1 103.93(15) 2_665 .
O2W Mn1 O3 Dy1 -81.57(15) . .
Dy3 Mn1 O3 Dy1 98.09(16) 2_665 .
O6 Mn1 O3 Dy3 97.29(17) . 2_665
O7 Mn1 O3 Dy3 -93.06(16) . 2_665
N1 Mn1 O3 Dy3 -95.6(9) . 2_665
O13 Mn1 O3 Dy3 5.84(15) 2_665 2_665
O2W Mn1 O3 Dy3 -179.66(16) . 2_665
O11 Dy1 O3 Mn2 128.88(19) . .
O4 Dy1 O3 Mn2 74.59(16) . .
O10 Dy1 O3 Mn2 -4.19(14) . .
O7 Dy1 O3 Mn2 -150.21(19) . .
O5 Dy1 O3 Mn2 136.20(17) 2_665 .
O16 Dy1 O3 Mn2 -76.64(17) . .
O15 Dy1 O3 Mn2 -110.67(18) . .
O11 Dy1 O3 Mn1 -85.2(2) . .
O4 Dy1 O3 Mn1 -139.50(16) . .
O10 Dy1 O3 Mn1 141.72(18) . .
O7 Dy1 O3 Mn1 -4.31(13) . .
O5 Dy1 O3 Mn1 -77.89(15) 2_665 .
O16 Dy1 O3 Mn1 69.27(16) . .
O15 Dy1 O3 Mn1 35.2(2) . .
O11 Dy1 O3 Dy3 24.2(2) . 2_665
O4 Dy1 O3 Dy3 -30.10(12) . 2_665
O10 Dy1 O3 Dy3 -108.88(14) . 2_665
O7 Dy1 O3 Dy3 105.09(13) . 2_665
O5 Dy1 O3 Dy3 31.51(10) 2_665 2_665
O16 Dy1 O3 Dy3 178.67(13) . 2_665
O15 Dy1 O3 Dy3 144.64(14) . 2_665
O3 Mn1 O6 C1 170.6(5) . .
O7 Mn1 O6 C1 50.1(10) . .
N1 Mn1 O6 C1 -7.0(5) . .
O13 Mn1 O6 C1 -107.6(5) 2_665 .
O2W Mn1 O6 C1 79.6(5) . .
Dy3 Mn1 O6 C1 -147.6(4) 2_665 .
O5 Dy3 O13 C40 117.7(4) . .
O12 Dy3 O13 C40 59.2(4) . .
O9 Dy3 O13 C40 -121.3(4) 2_665 .
O3 Dy3 O13 C40 -160.3(4) 2_665 .
O4 Dy3 O13 C40 149.4(4) 2_665 .
O18 Dy3 O13 C40 -60.4(4) . .
O17 Dy3 O13 C40 -34.2(4) . .
Dy1 Dy3 O13 C40 160.4(4) 2_665 .
O5 Dy3 O13 Mn1 -77.15(15) . 2_665
O12 Dy3 O13 Mn1 -135.61(14) . 2_665
O9 Dy3 O13 Mn1 43.9(2) 2_665 2_665
O3 Dy3 O13 Mn1 4.92(12) 2_665 2_665
O4 Dy3 O13 Mn1 -45.4(2) 2_665 2_665
O18 Dy3 O13 Mn1 104.75(16) . 2_665
O17 Dy3 O13 Mn1 130.97(14) . 2_665
Dy1 Dy3 O13 Mn1 -34.42(12) 2_665 2_665
O5 Dy3 O18 N18 140.0(3) . .
O12 Dy3 O18 N18 18.1(4) . .
O13 Dy3 O18 N18 143.4(3) . .
O9 Dy3 O18 N18 -86.6(3) 2_665 .
O3 Dy3 O18 N18 -151.1(3) 2_665 .
O4 Dy3 O18 N18 -84.3(4) 2_665 .
O17 Dy3 O18 N18 -6.4(3) . .
Dy1 Dy3 O18 N18 -148.5(3) 2_665 .
O5 Dy3 O17 N18 -134.1(3) . .
O12 Dy3 O17 N18 -152.7(3) . .
O13 Dy3 O17 N18 -26.6(3) . .
O9 Dy3 O17 N18 91.2(3) 2_665 .
O3 Dy3 O17 N18 56.6(4) 2_665 .
O4 Dy3 O17 N18 150.2(3) 2_665 .
O18 Dy3 O17 N18 6.4(3) . .
Dy1 Dy3 O17 N18 121.6(3) 2_665 .
O6 Mn1 O7 C13 -69.6(9) . .
O3 Mn1 O7 C13 169.1(4) . .
N1 Mn1 O7 C13 -11.4(4) . .
O13 Mn1 O7 C13 88.0(3) 2_665 .
O2W Mn1 O7 C13 -98.8(3) . .
Dy3 Mn1 O7 C13 127.9(3) 2_665 .
O6 Mn1 O7 Dy1 116.5(8) . .
O3 Mn1 O7 Dy1 -4.87(14) . .
N1 Mn1 O7 Dy1 174.65(19) . .
O13 Mn1 O7 Dy1 -85.99(15) 2_665 .
O2W Mn1 O7 Dy1 87.22(15) . .
Dy3 Mn1 O7 Dy1 -46.09(11) 2_665 .
O11 Dy1 O7 C13 -25.9(5) . .
O4 Dy1 O7 C13 -110.2(5) . .
O10 Dy1 O7 C13 154.5(5) . .
O3 Dy1 O7 C13 -167.2(5) . .
O5 Dy1 O7 C13 -86.1(5) 2_665 .
O16 Dy1 O7 C13 96.4(5) . .
O15 Dy1 O7 C13 43.8(5) . .
O11 Dy1 O7 Mn1 145.57(14) . .
O4 Dy1 O7 Mn1 61.24(19) . .
O10 Dy1 O7 Mn1 -34.1(2) . .
O3 Dy1 O7 Mn1 4.19(12) . .
O5 Dy1 O7 Mn1 85.31(15) 2_665 .
O16 Dy1 O7 Mn1 -92.21(17) . .
O15 Dy1 O7 Mn1 -144.76(18) . .
O4 Dy1 O11 C27 -136.7(4) . .
O10 Dy1 O11 C27 -79.9(5) . .
O3 Dy1 O11 C27 168.6(4) . .
O7 Dy1 O11 C27 100.5(4) . .
O5 Dy1 O11 C27 161.0(5) 2_665 .
O16 Dy1 O11 C27 19.9(5) . .
O15 Dy1 O11 C27 32.3(4) . .
O4 Dy1 O11 Dy2 23.72(13) . .
O10 Dy1 O11 Dy2 80.51(19) . .
O3 Dy1 O11 Dy2 -31.0(3) . .
O7 Dy1 O11 Dy2 -99.10(14) . .
O5 Dy1 O11 Dy2 -38.57(12) 2_665 .
O16 Dy1 O11 Dy2 -179.65(12) . .
O15 Dy1 O11 Dy2 -167.28(17) . .
O5 Dy2 O11 C27 -18.7(4) . .
O5 Dy2 O11 C27 -159.5(5) 2_665 .
O4 Dy2 O11 C27 -6.3(5) 2_665 .
O4 Dy2 O11 C27 136.0(5) . .
O12 Dy2 O11 C27 55.2(5) . .
O12 Dy2 O11 C27 166.7(4) 2_665 .
O11 Dy2 O11 C27 -85.0(4) 2_665 .
Dy1 Dy2 O11 C27 -46.1(5) 2_665 .
O5 Dy2 O11 Dy1 -178.03(16) . .
O5 Dy2 O11 Dy1 41.25(12) 2_665 .
O4 Dy2 O11 Dy1 -165.61(13) 2_665 .
O4 Dy2 O11 Dy1 -23.28(13) . .
O12 Dy2 O11 Dy1 -104.08(14) . .
O12 Dy2 O11 Dy1 7.4(3) 2_665 .
O11 Dy2 O11 Dy1 115.69(16) 2_665 .
Dy1 Dy2 O11 Dy1 154.64(8) 2_665 .
O11 Dy1 O16 N51 19.1(4) . .
O4 Dy1 O16 N51 149.5(3) . .
O10 Dy1 O16 N51 150.8(3) . .
O3 Dy1 O16 N51 -142.3(3) . .
O7 Dy1 O16 N51 -76.9(3) . .
O5 Dy1 O16 N51 -80.9(4) 2_665 .
O15 Dy1 O16 N51 3.5(3) . .
Dy3 O17 N18 O19 167.1(5) . .
Dy3 O17 N18 O18 -11.1(5) . .
Dy3 O18 N18 O19 -166.8(5) . .
Dy3 O18 N18 O17 11.4(5) . .
Mn1 O7 C13 C12 -170.9(4) . .
Dy1 O7 C13 C12 -0.3(8) . .
Mn1 O7 C13 C8 9.8(6) . .
Dy1 O7 C13 C8 -179.7(4) . .
C9 C8 C13 O7 179.3(5) . .
N1 C8 C13 O7 -0.3(7) . .
C9 C8 C13 C12 -0.1(9) . .
N1 C8 C13 C12 -179.7(5) . .
O11 Dy1 O15 N51 -170.3(4) . .
O4 Dy1 O15 N51 -147.7(3) . .
O10 Dy1 O15 N51 -38.9(4) . .
O3 Dy1 O15 N51 43.0(4) . .
O7 Dy1 O15 N51 80.4(3) . .
O5 Dy1 O15 N51 134.5(3) 2_665 .
O16 Dy1 O15 N51 -3.6(3) . .
C9 C8 N1 C7 -15.0(9) . .
C13 C8 N1 C7 164.6(6) . .
C9 C8 N1 Mn1 172.0(5) . .
C13 C8 N1 Mn1 -8.4(6) . .
O6 Mn1 N1 C7 7.7(6) . .
O3 Mn1 N1 C7 -159.6(8) . .
O7 Mn1 N1 C7 -162.1(6) . .
O13 Mn1 N1 C7 100.8(6) 2_665 .
O2W Mn1 N1 C7 -75.0(6) . .
Dy3 Mn1 N1 C7 117.4(5) 2_665 .
O6 Mn1 N1 C8 -179.8(4) . .
O3 Mn1 N1 C8 12.9(12) . .
O7 Mn1 N1 C8 10.4(3) . .
O13 Mn1 N1 C8 -86.7(4) 2_665 .
O2W Mn1 N1 C8 97.5(4) . .
Dy3 Mn1 N1 C8 -70.1(4) 2_665 .
Mn2 O8 C26 C25 168.9(4) . .
Mn2 O8 C26 C21 -11.2(8) . .
O7 C13 C12 C11 -178.8(5) . .
C8 C13 C12 C11 0.5(8) . .
Dy1 O11 C27 C28 -133.1(4) . .
Dy2 O11 C27 C28 72.8(7) . .
Dy1 O11 C27 C32 46.3(7) . .
Dy2 O11 C27 C32 -107.8(5) . .
O8 C26 C25 C24 175.3(6) . .
C21 C26 C25 C24 -4.6(9) . .
C13 C12 C11 C10 0.0(9) . .
C12 C11 C10 C9 -1.0(10) . .
C8 N1 C7 C6 -178.1(5) . .
Mn1 N1 C7 C6 -6.3(10) . .
O11 C27 C32 C31 176.7(5) . .
C28 C27 C32 C31 -3.8(8) . .
O11 C27 C32 C33 -2.4(9) . .
C28 C27 C32 C33 177.1(6) . .
C11 C10 C9 C8 1.5(10) . .
C13 C8 C9 C10 -0.9(9) . .
N1 C8 C9 C10 178.6(6) . .
N1 C7 C6 C5 -178.2(6) . .
N1 C7 C6 C1 1.9(11) . .
O8 C26 C21 C22 -175.0(6) . .
C25 C26 C21 C22 4.8(9) . .
O8 C26 C21 C20 8.2(9) . .
C25 C26 C21 C20 -171.9(6) . .
O11 C27 C28 C29 -177.0(5) . .
C32 C27 C28 C29 3.6(9) . .
C26 O8 Mn2 O3 179.4(4) . .
C26 O8 Mn2 N2 4.6(5) . .
C26 O8 Mn2 O10 -98.8(4) . .
C26 O8 Mn2 O1W 89.4(4) . .
C26 O8 Mn2 Dy3 164.5(3) . 2_665
Mn1 O3 Mn2 O8 -36.0(3) . .
Dy1 O3 Mn2 O8 95.73(17) . .
Dy3 O3 Mn2 O8 -166.57(15) 2_665 .
Mn1 O3 Mn2 O9 136.8(3) . .
Dy1 O3 Mn2 O9 -91.43(16) . .
Dy3 O3 Mn2 O9 6.27(15) 2_665 .
Mn1 O3 Mn2 N2 117.4(8) . .
Dy1 O3 Mn2 N2 -110.8(9) . .
Dy3 O3 Mn2 N2 -13.1(9) 2_665 .
Mn1 O3 Mn2 O10 -127.5(3) . .
Dy1 O3 Mn2 O10 4.24(14) . .
Dy3 O3 Mn2 O10 101.95(15) 2_665 .
Mn1 O3 Mn2 O1W 50.6(3) . .
Dy1 O3 Mn2 O1W -177.65(15) . .
Dy3 O3 Mn2 O1W -79.95(14) 2_665 .
Mn1 O3 Mn2 Dy3 130.6(3) . 2_665
Dy1 O3 Mn2 Dy3 -97.70(16) . 2_665
C14 O9 Mn2 O3 170.4(4) . .
Dy3 O9 Mn2 O3 -6.39(15) 2_665 .
C14 O9 Mn2 N2 -13.5(4) . .
Dy3 O9 Mn2 N2 169.71(19) 2_665 .
C14 O9 Mn2 O10 89.2(3) . .
Dy3 O9 Mn2 O10 -87.63(15) 2_665 .
C14 O9 Mn2 O1W -99.0(3) . .
Dy3 O9 Mn2 O1W 84.23(15) 2_665 .
C14 O9 Mn2 Dy3 176.8(4) . 2_665
C39 O10 Mn2 O8 77.1(5) . .
Dy1 O10 Mn2 O8 -101.76(17) . .
C39 O10 Mn2 O3 174.6(5) . .
Dy1 O10 Mn2 O3 -4.26(14) . .
C39 O10 Mn2 O9 -98.7(5) . .
Dy1 O10 Mn2 O9 82.41(16) . .
C39 O10 Mn2 N2 -16.2(5) . .
Dy1 O10 Mn2 N2 164.90(18) . .
C39 O10 Mn2 Dy3 -142.1(4) . 2_665
Dy1 O10 Mn2 Dy3 39.04(12) . 2_665
C33 N3 C34 C35 -1.7(9) . .
C33 N3 C34 C39 177.1(6) . .
Mn1 O13 C40 C45 -175.7(4) 2_665 .
Dy3 O13 C40 C45 -16.0(7) . .
Mn1 O13 C40 C41 3.8(9) 2_665 .
Dy3 O13 C40 C41 163.4(5) . .
C45 N4 C46 C47 -176.5(6) . .
O13 C40 C45 C44 179.2(6) . .
C41 C40 C45 C44 -0.3(9) . .
O13 C40 C45 N4 -0.1(8) . .
C41 C40 C45 N4 -179.6(5) . .
C46 N4 C45 C40 -172.5(6) . .
C46 N4 C45 C44 8.2(10) . .
O13 C40 C41 C42 -177.8(6) . .
C45 C40 C41 C42 1.7(10) . .
O8 Mn2 N2 C20 5.7(5) . .
O3 Mn2 N2 C20 -147.9(8) . .
O9 Mn2 N2 C20 -167.5(5) . .
O10 Mn2 N2 C20 99.0(5) . .
O1W Mn2 N2 C20 -80.6(5) . .
Dy3 Mn2 N2 C20 -159.0(5) 2_665 .
O8 Mn2 N2 C19 -175.5(4) . .
O3 Mn2 N2 C19 30.8(11) . .
O9 Mn2 N2 C19 11.2(4) . .
O10 Mn2 N2 C19 -82.2(4) . .
O1W Mn2 N2 C19 98.1(4) . .
Dy3 Mn2 N2 C19 19.7(4) 2_665 .
N4 C46 C47 C48 163.4(6) . .
N4 C46 C47 C52 -17.7(11) . .
Dy3 O12 C52 C51 -135.2(5) . .
Dy2 O12 C52 C51 63.2(7) . .
Dy3 O12 C52 C47 44.9(7) . .
Dy2 O12 C52 C47 -116.7(5) . .
C46 C47 C52 O12 -2.0(9) . .
C48 C47 C52 O12 177.0(5) . .
C46 C47 C52 C51 178.1(6) . .
C48 C47 C52 C51 -2.9(8) . .
Mn2 O10 C39 C38 -8.6(8) . .
Dy1 O10 C39 C38 170.1(4) . .
Mn2 O10 C39 C34 171.4(4) . .
Dy1 O10 C39 C34 -9.9(7) . .
C35 C34 C39 O10 -177.6(5) . .
N3 C34 C39 O10 3.6(7) . .
C35 C34 C39 C38 2.5(8) . .
N3 C34 C39 C38 -176.3(5) . .
Mn1 O6 C1 C2 -174.0(4) . .
Mn1 O6 C1 C6 5.4(8) . .
C5 C6 C1 O6 178.9(6) . .
C7 C6 C1 O6 -1.3(10) . .
C5 C6 C1 C2 -1.7(9) . .
C7 C6 C1 C2 178.1(6) . .
C27 C32 C31 C30 1.7(10) . .
C33 C32 C31 C30 -179.1(6) . .
O10 C39 C38 C37 177.6(6) . .
C34 C39 C38 C37 -2.5(9) . .
C51 C50 C49 C48 -0.5(11) . .
C14 C15 C16 C17 -2.5(11) . .
Mn2 O9 C14 C19 13.4(6) . .
Dy3 O9 C14 C19 -171.6(4) 2_665 .
Mn2 O9 C14 C15 -167.2(4) . .
Dy3 O9 C14 C15 7.8(9) 2_665 .
C16 C15 C14 O9 -177.5(6) . .
C16 C15 C14 C19 1.9(9) . .
C39 C34 C35 C36 -1.0(9) . .
N3 C34 C35 C36 177.7(6) . .
C49 C50 C51 C52 -0.9(10) . .
O12 C52 C51 C50 -177.2(5) . .
C47 C52 C51 C50 2.6(9) . .
C1 C6 C5 C4 -0.3(10) . .
C7 C6 C5 C4 179.9(7) . .
C27 C28 C29 C30 -1.0(10) . .
C4 C3 C2 C1 -0.5(12) . .
O6 C1 C2 C3 -178.5(6) . .
C6 C1 C2 C3 2.1(10) . .
C50 C49 C48 C47 0.0(11) . .
C46 C47 C48 C49 -179.3(6) . .
C52 C47 C48 C49 1.7(9) . .
C6 C5 C4 C3 1.9(12) . .
C2 C3 C4 C5 -1.5(13) . .
C34 C35 C36 C37 -0.6(11) . .
C26 C21 C22 C23 -2.1(12) . .
C20 C21 C22 C23 174.9(8) . .
C19 N2 C20 C21 171.9(5) . .
Mn2 N2 C20 C21 -9.5(9) . .
C22 C21 C20 N2 -174.0(6) . .
C26 C21 C20 N2 2.8(10) . .
C35 C36 C37 C38 0.7(11) . .
C39 C38 C37 C36 1.0(11) . .
C28 C29 C30 C31 -1.2(10) . .
C32 C31 C30 C29 0.8(11) . .
C26 C25 C24 C23 1.4(12) . .
C21 C22 C23 C24 -1.2(15) . .
C25 C24 C23 C22 1.6(14) . .
O9 C14 C19 C18 177.9(6) . .
C15 C14 C19 C18 -1.5(9) . .
O9 C14 C19 N2 -3.4(7) . .
C15 C14 C19 N2 177.2(5) . .
C20 N2 C19 C18 -10.1(10) . .
Mn2 N2 C19 C18 171.1(6) . .
C20 N2 C19 C14 171.3(6) . .
Mn2 N2 C19 C14 -7.5(6) . .
C14 C19 C18 C17 1.7(11) . .
N2 C19 C18 C17 -176.7(7) . .
C40 C41 C42 C43 -1.7(11) . .
C19 C18 C17 C16 -2.2(12) . .
C15 C16 C17 C18 2.7(12) . .
C41 C42 C43 C44 0.2(12) . .
C42 C43 C44 C45 1.1(12) . .
C40 C45 C44 C43 -1.1(11) . .
N4 C45 C44 C43 178.1(7) . .
Dy1 O15 N51 O14 -174.0(5) . .
Dy1 O15 N51 O16 6.0(5) . .
Dy1 O16 N51 O14 173.8(5) . .
Dy1 O16 N51 O15 -6.2(5) . .
C34 N3 C33 C32 -177.0(6) . .
C31 C32 C33 N3 162.4(7) . .
C27 C32 C33 N3 -18.5(11) . .

loop_
_platon_squeeze_void_nr
_platon_squeeze_void_average_x
_platon_squeeze_void_average_y
_platon_squeeze_void_average_z
_platon_squeeze_void_volume
_platon_squeeze_void_count_electrons
_platon_squeeze_void_content
1 -0.004 0.004 0.000 4238 2298 ' '
